data_4101381
loop_
_publ_author_name
'Esteruelas, Miguel A'
'Fernandez-Alvarez, Francisco J'
'O\~nate, Enrique'

_publ_section_title
;
 Stabilization of NH tautomers of quinolines by osmium and ruthenium.
;
_journal_issue 40
_journal_name_full 'Journal of the American Chemical Society'
_journal_page_first 13044
_journal_page_last 13045
_journal_paper_doi 10.1021/ja064979l
_journal_volume 128
_journal_year 2006
_chemical_formula_sum 'C28 H51 Cl2 N P2 Ru'
_chemical_formula_weight 635.61
_chemical_name_systematic
; 
 ? 
;
_space_group_IT_number 14
_symmetry_cell_setting monoclinic
_symmetry_space_group_name_Hall '-P 2ybc'
_symmetry_space_group_name_H-M 'P 1 21/c 1'
_atom_sites_solution_hydrogens geom
_atom_sites_solution_primary direct
_atom_sites_solution_secondary difmap
_audit_creation_method SHELXL-97
_cell_angle_alpha 90.00
_cell_angle_beta 97.0840(10)
_cell_angle_gamma 90.00
_cell_formula_units_Z 4
_cell_length_a 12.2063(5)
_cell_length_b 12.9403(6)
_cell_length_c 20.1081(9)
_cell_measurement_reflns_used 7804
_cell_measurement_temperature 100(2)
_cell_measurement_theta_max 27
_cell_measurement_theta_min 2
_cell_volume 3151.9(2)
_computing_cell_refinement 'SAINT+ v. 6.02 (Bruker AXS, 1999)'
_computing_data_collection 'SMART v. 5.625 (Bruker AXS, 2000)'
_computing_data_reduction 'SAINT+ v. 6.02 (Bruker AXS, 1999)'
_computing_molecular_graphics 'XP, SHELXTL v. 6.1 (Bruker, 2000)'
_computing_publication_material 'XCIF, SHELXTL v. 6.1 (Bruker, 2000)'
_computing_structure_refinement 'SHELXL-97 (Sheldrick, 1997)'
_computing_structure_solution 'SHELXS-97 (Sheldrick, 1990)'
_diffrn_ambient_temperature 100(2)
_diffrn_detector_area_resol_mean 8.26
_diffrn_measured_fraction_theta_full 0.999
_diffrn_measured_fraction_theta_max 0.942
_diffrn_measurement_device_type 'Bruker SMART APEX CCD system'
_diffrn_measurement_method '\w rotations with narrow frames'
_diffrn_radiation_monochromator graphite
_diffrn_radiation_source 'normal-focus sealed tube'
_diffrn_radiation_type MoK\a
_diffrn_reflns_av_R_equivalents 0.0365
_diffrn_reflns_av_sigmaI/netI 0.0309
_diffrn_reflns_limit_h_max 16
_diffrn_reflns_limit_h_min -16
_diffrn_reflns_limit_k_max 17
_diffrn_reflns_limit_k_min -16
_diffrn_reflns_limit_l_max 27
_diffrn_reflns_limit_l_min -25
_diffrn_reflns_number 38610
_diffrn_reflns_theta_full 27.50
_diffrn_reflns_theta_max 28.84
_diffrn_reflns_theta_min 1.68
_diffrn_standards_decay_% 'no decay'
_exptl_absorpt_coefficient_mu 0.785
_exptl_absorpt_correction_T_max 0.88
_exptl_absorpt_correction_T_min 0.85
_exptl_absorpt_correction_type multi-scan
_exptl_absorpt_process_details
;
 Absorption correction performed with SADABS program. This is based on the
method of Blessing: Blessing, R. H., Acta Crystallogr., Sect. A 1995, 51, 33.
;
_exptl_crystal_colour 'dark orange'
_exptl_crystal_density_diffrn 1.339
_exptl_crystal_density_method 'not measured'
_exptl_crystal_description 'irregular block'
_exptl_crystal_F_000 1336
_exptl_crystal_size_max 0.20
_exptl_crystal_size_mid 0.18
_exptl_crystal_size_min 0.16
_refine_diff_density_max 0.992
_refine_diff_density_min -0.937
_refine_diff_density_rms 0.096
_refine_ls_extinction_method none
_refine_ls_goodness_of_fit_ref 1.017
_refine_ls_hydrogen_treatment mixed
_refine_ls_matrix_type full
_refine_ls_number_parameters 354
_refine_ls_number_reflns 7783
_refine_ls_number_restraints 79
_refine_ls_restrained_S_all 1.019
_refine_ls_R_factor_all 0.0577
_refine_ls_R_factor_gt 0.0450
_refine_ls_shift/su_max 0.011
_refine_ls_shift/su_mean 0.001
_refine_ls_structure_factor_coef Fsqd
_refine_ls_weighting_details 'calc w=1/[\s^2^(Fo^2^)+(0.0403P)^2^+7.1066P] where P=(Fo^2^+2Fc^2^)/3'
_refine_ls_weighting_scheme calc
_refine_ls_wR_factor_gt 0.0975
_refine_ls_wR_factor_ref 0.1037
_reflns_number_gt 6385
_reflns_number_total 7783
_reflns_threshold_expression >2sigma(I)
_cod_data_source_file ja064979lsi20060905_074218.cif
_cod_data_source_block mae219as
_cod_database_code 4101381

loop_
_symmetry_equiv_pos_as_xyz
'x, y, z'
'-x, y+1/2, -z+1/2'
'-x, -y, -z'
'x, -y-1/2, z-1/2'

loop_
_atom_site_label
_atom_site_type_symbol
_atom_site_fract_x
_atom_site_fract_y
_atom_site_fract_z
_atom_site_U_iso_or_equiv
_atom_site_adp_type
_atom_site_occupancy
_atom_site_symmetry_multiplicity
_atom_site_calc_flag
_atom_site_refinement_flags
_atom_site_disorder_assembly
_atom_site_disorder_group
Ru1 Ru 0.202567(18) 0.752407(16) 0.092051(10) 0.01506(7) Uani 1 1 d . . .
Cl1 Cl 0.06317(6) 0.76577(5) -0.00263(3) 0.02078(14) Uani 1 1 d . . .
Cl2 Cl 0.34317(6) 0.76757(5) 0.18838(3) 0.01997(14) Uani 1 1 d . . .
P1 P 0.34092(7) 0.77316(6) 0.01908(4) 0.02060(16) Uani 1 1 d . . .
P2 P 0.06638(6) 0.78734(6) 0.16544(4) 0.01890(15) Uani 1 1 d . . .
N1 N 0.2828(2) 0.5542(2) 0.14106(13) 0.0236(5) Uani 1 1 d . A .
H1 H 0.323(3) 0.594(3) 0.1668(19) 0.034(10) Uiso 1 1 d . . .
C1 C 0.2077(2) 0.6039(2) 0.09743(14) 0.0185(5) Uani 1 1 d . . .
C2 C 0.1347(3) 0.5347(3) 0.05797(19) 0.0405(9) Uani 1 1 d . . .
H2 H 0.0792 0.5628 0.0258 0.049 Uiso 1 1 calc R . .
C3 C 0.1419(3) 0.4307(3) 0.0647(2) 0.0421(10) Uani 1 1 d . . .
H3 H 0.0902 0.3884 0.0380 0.051 Uiso 1 1 calc R . .
C4 C 0.2240(2) 0.3830(2) 0.11058(15) 0.0226(6) Uani 1 1 d . A .
C5 C 0.2955(2) 0.4485(2) 0.15029(14) 0.0214(6) Uani 1 1 d D . .
C6A C 0.3876(10) 0.4116(8) 0.1936(7) 0.0317(19) Uani 0.50 1 d PDU A 1
C7A C 0.4741(6) 0.4842(6) 0.2279(4) 0.0268(15) Uani 0.50 1 d PDU A 1
H7A1 H 0.5299 0.4443 0.2563 0.040 Uiso 0.50 1 calc PR A 1
H7A2 H 0.4390 0.5335 0.2556 0.040 Uiso 0.50 1 calc PR A 1
H7A3 H 0.5095 0.5219 0.1941 0.040 Uiso 0.50 1 calc PR A 1
C8A C 0.391(2) 0.3057(7) 0.2019(13) 0.032(2) Uani 0.50 1 d PDU A 1
H8A H 0.4471 0.2775 0.2336 0.039 Uiso 0.50 1 calc PR A 1
C6B C 0.3731(11) 0.4080(8) 0.2022(7) 0.0329(19) Uani 0.50 1 d PDU A 2
C7B C 0.4436(8) 0.4807(7) 0.2488(5) 0.045(2) Uani 0.50 1 d PDU A 2
H7B1 H 0.3977 0.5138 0.2794 0.067 Uiso 0.50 1 calc PR A 2
H7B2 H 0.4757 0.5338 0.2223 0.067 Uiso 0.50 1 calc PR A 2
H7B3 H 0.5029 0.4416 0.2748 0.067 Uiso 0.50 1 calc PR A 2
C8B C 0.384(2) 0.3018(8) 0.2076(13) 0.033(2) Uani 0.50 1 d PDU A 2
H8B H 0.4384 0.2730 0.2402 0.040 Uiso 0.50 1 calc PR A 2
C9 C 0.3158(3) 0.2365(2) 0.16593(17) 0.0289(7) Uani 1 1 d D . .
H9 H 0.3212 0.1643 0.1739 0.035 Uiso 1 1 calc R A 1
C10 C 0.2350(3) 0.2756(2) 0.11943(18) 0.0283(7) Uani 1 1 d . A .
H10 H 0.1864 0.2300 0.0931 0.034 Uiso 1 1 calc R . .
C11 C 0.3068(3) 0.7315(3) -0.06934(15) 0.0288(7) Uani 1 1 d . . .
H11 H 0.2369 0.7690 -0.0855 0.035 Uiso 1 1 calc R . .
C12 C 0.3858(4) 0.7628(5) -0.11706(19) 0.0684(17) Uani 1 1 d . . .
H12A H 0.4552 0.7248 -0.1065 0.103 Uiso 1 1 calc R . .
H12B H 0.4002 0.8371 -0.1129 0.103 Uiso 1 1 calc R . .
H12C H 0.3537 0.7468 -0.1630 0.103 Uiso 1 1 calc R . .
C13 C 0.2761(5) 0.6164(3) -0.0765(2) 0.0714(17) Uani 1 1 d . . .
H13A H 0.2425 0.6026 -0.1224 0.107 Uiso 1 1 calc R . .
H13B H 0.2235 0.5990 -0.0451 0.107 Uiso 1 1 calc R . .
H13C H 0.3428 0.5743 -0.0665 0.107 Uiso 1 1 calc R . .
C14 C 0.3606(3) 0.9156(2) 0.00997(16) 0.0280(7) Uani 1 1 d . . .
H14 H 0.4246 0.9262 -0.0159 0.034 Uiso 1 1 calc R . .
C15 C 0.2576(3) 0.9655(3) -0.0305(3) 0.0540(12) Uani 1 1 d . . .
H15A H 0.1908 0.9410 -0.0129 0.081 Uiso 1 1 calc R . .
H15B H 0.2545 0.9461 -0.0778 0.081 Uiso 1 1 calc R . .
H15C H 0.2623 1.0408 -0.0262 0.081 Uiso 1 1 calc R . .
C16 C 0.3881(4) 0.9661(3) 0.07711(19) 0.0514(12) Uani 1 1 d . . .
H16A H 0.4007 1.0401 0.0710 0.077 Uiso 1 1 calc R . .
H16B H 0.4550 0.9346 0.1006 0.077 Uiso 1 1 calc R . .
H16C H 0.3267 0.9566 0.1036 0.077 Uiso 1 1 calc R . .
C17 C 0.4822(3) 0.7285(2) 0.05134(15) 0.0252(6) Uani 1 1 d . . .
H17 H 0.4919 0.7449 0.1003 0.030 Uiso 1 1 calc R . .
C18 C 0.5767(3) 0.7804(4) 0.0234(2) 0.0530(12) Uani 1 1 d . . .
H18A H 0.6466 0.7511 0.0444 0.079 Uiso 1 1 calc R . .
H18B H 0.5752 0.8547 0.0328 0.079 Uiso 1 1 calc R . .
H18C H 0.5700 0.7694 -0.0251 0.079 Uiso 1 1 calc R . .
C19 C 0.4938(3) 0.6125(3) 0.0469(3) 0.0581(13) Uani 1 1 d . . .
H19A H 0.5089 0.5935 0.0018 0.087 Uiso 1 1 calc R . .
H19B H 0.4251 0.5795 0.0564 0.087 Uiso 1 1 calc R . .
H19C H 0.5548 0.5893 0.0798 0.087 Uiso 1 1 calc R . .
C20 C 0.0586(3) 0.9304(2) 0.17236(16) 0.0267(7) Uani 1 1 d . . .
H20 H -0.0043 0.9465 0.1981 0.032 Uiso 1 1 calc R . .
C21 C 0.1632(3) 0.9776(3) 0.2115(2) 0.0458(10) Uani 1 1 d . . .
H21A H 0.2283 0.9549 0.1914 0.069 Uiso 1 1 calc R . .
H21B H 0.1696 0.9548 0.2583 0.069 Uiso 1 1 calc R . .
H21C H 0.1583 1.0532 0.2097 0.069 Uiso 1 1 calc R . .
C22 C 0.0339(4) 0.9817(3) 0.10446(19) 0.0502(11) Uani 1 1 d . . .
H22A H 0.0228 1.0560 0.1105 0.075 Uiso 1 1 calc R . .
H22B H -0.0331 0.9515 0.0803 0.075 Uiso 1 1 calc R . .
H22C H 0.0960 0.9709 0.0787 0.075 Uiso 1 1 calc R . .
C23 C -0.0789(3) 0.7532(3) 0.13442(17) 0.0329(7) Uani 1 1 d . . .
H23 H -0.0894 0.7750 0.0863 0.040 Uiso 1 1 calc R . .
C24 C -0.0986(4) 0.6377(4) 0.1330(3) 0.0630(14) Uani 1 1 d . . .
H24A H -0.1043 0.6130 0.1785 0.094 Uiso 1 1 calc R . .
H24B H -0.0369 0.6029 0.1154 0.094 Uiso 1 1 calc R . .
H24C H -0.1674 0.6224 0.1041 0.094 Uiso 1 1 calc R . .
C25 C -0.1699(3) 0.8107(5) 0.1669(2) 0.0660(15) Uani 1 1 d . . .
H25A H -0.2425 0.7922 0.1435 0.099 Uiso 1 1 calc R . .
H25B H -0.1587 0.8854 0.1636 0.099 Uiso 1 1 calc R . .
H25C H -0.1662 0.7908 0.2141 0.099 Uiso 1 1 calc R . .
C26 C 0.0989(2) 0.7480(2) 0.25460(14) 0.0230(6) Uani 1 1 d . . .
H26 H 0.1726 0.7791 0.2702 0.028 Uiso 1 1 calc R . .
C27 C 0.0215(4) 0.7878(4) 0.30287(18) 0.0500(11) Uani 1 1 d . . .
H27A H -0.0506 0.7540 0.2931 0.075 Uiso 1 1 calc R . .
H27B H 0.0125 0.8627 0.2975 0.075 Uiso 1 1 calc R . .
H27C H 0.0527 0.7721 0.3490 0.075 Uiso 1 1 calc R . .
C28 C 0.1145(3) 0.6317(3) 0.26264(17) 0.0352(8) Uani 1 1 d . . .
H28A H 0.1427 0.6158 0.3093 0.053 Uiso 1 1 calc R . .
H28B H 0.1674 0.6076 0.2331 0.053 Uiso 1 1 calc R . .
H28C H 0.0435 0.5969 0.2507 0.053 Uiso 1 1 calc R . .

loop_
_atom_site_aniso_label
_atom_site_aniso_U_11
_atom_site_aniso_U_22
_atom_site_aniso_U_33
_atom_site_aniso_U_23
_atom_site_aniso_U_13
_atom_site_aniso_U_12
Ru1 0.02010(12) 0.01251(11) 0.01204(11) -0.00008(8) -0.00010(8) -0.00246(8)
Cl1 0.0261(3) 0.0191(3) 0.0157(3) 0.0011(2) -0.0033(2) -0.0009(2)
Cl2 0.0229(3) 0.0214(3) 0.0148(3) -0.0021(2) -0.0009(2) -0.0056(2)
P1 0.0291(4) 0.0168(3) 0.0168(3) -0.0003(3) 0.0066(3) -0.0003(3)
P2 0.0188(3) 0.0216(4) 0.0161(3) 0.0023(3) 0.0013(3) -0.0015(3)
N1 0.0270(13) 0.0190(12) 0.0220(13) -0.0049(10) -0.0082(11) 0.0019(10)
C1 0.0209(13) 0.0166(13) 0.0173(13) 0.0018(10) -0.0009(11) -0.0020(10)
C2 0.047(2) 0.0202(16) 0.045(2) 0.0038(14) -0.0292(17) -0.0020(14)
C3 0.045(2) 0.0198(16) 0.054(2) -0.0008(15) -0.0273(18) -0.0074(14)
C4 0.0211(14) 0.0184(14) 0.0282(16) 0.0035(11) 0.0027(12) -0.0014(11)
C5 0.0249(14) 0.0205(14) 0.0189(14) -0.0004(11) 0.0027(11) 0.0045(11)
C6A 0.040(3) 0.0266(16) 0.026(3) -0.0004(17) -0.006(3) 0.0121(17)
C7A 0.029(3) 0.030(2) 0.021(3) 0.004(2) 0.001(2) 0.009(2)
C8A 0.042(3) 0.0271(16) 0.027(3) 0.0012(18) -0.004(3) 0.0137(17)
C6B 0.042(3) 0.0272(16) 0.026(3) -0.0016(17) -0.008(3) 0.0147(17)
C7B 0.056(4) 0.035(2) 0.037(4) -0.007(3) -0.021(3) 0.016(3)
C8B 0.043(3) 0.0283(16) 0.027(3) 0.0017(17) -0.004(3) 0.0153(17)
C9 0.0313(16) 0.0214(15) 0.0362(18) 0.0083(13) 0.0132(14) 0.0085(12)
C10 0.0254(15) 0.0176(14) 0.0421(19) 0.0037(13) 0.0051(14) -0.0022(11)
C11 0.0374(18) 0.0341(18) 0.0148(14) -0.0013(12) 0.0031(12) 0.0041(14)
C12 0.043(2) 0.145(5) 0.0185(17) -0.014(2) 0.0098(16) -0.032(3)
C13 0.146(5) 0.036(2) 0.028(2) -0.0133(17) -0.007(3) 0.016(3)
C14 0.0350(17) 0.0207(15) 0.0313(17) 0.0024(12) 0.0157(14) -0.0020(12)
C15 0.036(2) 0.0249(19) 0.102(4) 0.014(2) 0.012(2) 0.0005(15)
C16 0.102(4) 0.0226(17) 0.035(2) -0.0049(15) 0.032(2) -0.013(2)
C17 0.0310(16) 0.0268(16) 0.0181(14) -0.0017(11) 0.0039(12) 0.0009(12)
C18 0.0249(18) 0.073(3) 0.058(3) 0.030(2) -0.0039(17) -0.0085(18)
C19 0.036(2) 0.030(2) 0.111(4) 0.006(2) 0.018(2) 0.0084(16)
C20 0.0300(16) 0.0223(15) 0.0297(17) 0.0038(12) 0.0113(13) 0.0069(12)
C21 0.038(2) 0.0217(17) 0.079(3) -0.0075(18) 0.010(2) -0.0021(14)
C22 0.091(3) 0.0285(19) 0.033(2) 0.0079(15) 0.016(2) 0.023(2)
C23 0.0216(15) 0.053(2) 0.0239(16) 0.0021(15) 0.0001(12) -0.0077(14)
C24 0.046(2) 0.065(3) 0.071(3) 0.019(2) -0.021(2) -0.033(2)
C25 0.0235(19) 0.128(5) 0.048(3) -0.022(3) 0.0088(18) -0.007(2)
C26 0.0246(14) 0.0277(15) 0.0167(13) 0.0013(12) 0.0027(11) -0.0002(12)
C27 0.058(3) 0.072(3) 0.0214(18) 0.0056(18) 0.0110(17) 0.026(2)
C28 0.050(2) 0.0294(17) 0.0251(17) 0.0090(13) 0.0000(15) -0.0062(15)

loop_
_atom_type_symbol
_atom_type_description
_atom_type_scat_dispersion_real
_atom_type_scat_dispersion_imag
_atom_type_scat_source
C C 0.0033 0.0016 'International Tables Vol C Tables 4.2.6.8 and 6.1.1.4'
H H 0.0000 0.0000 'International Tables Vol C Tables 4.2.6.8 and 6.1.1.4'
N N 0.0061 0.0033 'International Tables Vol C Tables 4.2.6.8 and 6.1.1.4'
P P 0.1023 0.0942 'International Tables Vol C Tables 4.2.6.8 and 6.1.1.4'
Cl Cl 0.1484 0.1585 'International Tables Vol C Tables 4.2.6.8 and 6.1.1.4'
Ru Ru -1.2594 0.8363 'International Tables Vol C Tables 4.2.6.8 and 6.1.1.4'

loop_
_geom_angle_atom_site_label_1
_geom_angle_atom_site_label_2
_geom_angle_atom_site_label_3
_geom_angle
C1 Ru1 P1 97.25(9)
C1 Ru1 Cl1 97.56(8)
P1 Ru1 Cl1 89.45(3)
C1 Ru1 P2 100.01(9)
P1 Ru1 P2 162.66(3)
Cl1 Ru1 P2 89.84(3)
C1 Ru1 Cl2 91.19(8)
P1 Ru1 Cl2 89.84(3)
Cl1 Ru1 Cl2 171.23(2)
P2 Ru1 Cl2 88.24(2)
C11 P1 C17 109.45(15)
C11 P1 C14 102.06(15)
C17 P1 C14 102.49(15)
C11 P1 Ru1 117.68(11)
C17 P1 Ru1 116.57(10)
C14 P1 Ru1 106.27(10)
C26 P2 C23 109.88(15)
C26 P2 C20 101.97(14)
C23 P2 C20 101.93(16)
C26 P2 Ru1 117.38(10)
C23 P2 Ru1 116.97(11)
C20 P2 Ru1 106.21(10)
C1 N1 C5 127.8(3)
C1 N1 H1 114(3)
C5 N1 H1 118(3)
N1 C1 C2 112.8(3)
N1 C1 Ru1 121.8(2)
C2 C1 Ru1 125.4(2)
C3 C2 C1 122.5(3)
C3 C2 H2 118.7
C1 C2 H2 118.7
C2 C3 C4 122.0(3)
C2 C3 H3 119.0
C4 C3 H3 119.0
C5 C4 C10 119.0(3)
C5 C4 C3 116.8(3)
C10 C4 C3 124.2(3)
N1 C5 C4 118.1(3)
N1 C5 C6A 118.8(5)
C4 C5 C6A 122.7(5)
N1 C5 C6B 121.1(5)
C4 C5 C6B 120.6(5)
C6A C5 C6B 10.8(15)
C8A C6A C5 114.7(8)
C8A C6A C7A 123.5(5)
C5 C6A C7A 121.8(7)
C6A C8A C9 123.9(9)
C6A C8A H8A 118.0
C9 C8A H8A 118.0
C8B C6B C5 118.2(8)
C8B C6B C7B 121.8(5)
C5 C6B C7B 120.0(7)
C6B C7B H7B1 109.5
C6B C7B H7B2 109.5
H7B1 C7B H7B2 109.5
C6B C7B H7B3 109.5
H7B1 C7B H7B3 109.5
H7B2 C7B H7B3 109.5
C6B C8B C9 120.8(9)
C6B C8B H8B 119.6
C9 C8B H8B 119.6
C10 C9 C8B 120.9(5)
C10 C9 C8A 118.9(5)
C8B C9 C8A 6(3)
C10 C9 H9 120.6
C8B C9 H9 118.1
C8A C9 H9 120.6
C9 C10 C4 120.1(3)
C9 C10 H10 120.0
C4 C10 H10 120.0
C12 C11 C13 111.7(4)
C12 C11 P1 116.7(3)
C13 C11 P1 113.2(2)
C12 C11 H11 104.6
C13 C11 H11 104.6
P1 C11 H11 104.6
C11 C12 H12A 109.5
C11 C12 H12B 109.5
H12A C12 H12B 109.5
C11 C12 H12C 109.5
H12A C12 H12C 109.5
H12B C12 H12C 109.5
C11 C13 H13A 109.5
C11 C13 H13B 109.5
H13A C13 H13B 109.5
C11 C13 H13C 109.5
H13A C13 H13C 109.5
H13B C13 H13C 109.5
C16 C14 C15 111.6(3)
C16 C14 P1 111.0(2)
C15 C14 P1 110.9(2)
C16 C14 H14 107.7
C15 C14 H14 107.7
P1 C14 H14 107.7
C14 C15 H15A 109.5
C14 C15 H15B 109.5
H15A C15 H15B 109.5
C14 C15 H15C 109.5
H15A C15 H15C 109.5
H15B C15 H15C 109.5
C14 C16 H16A 109.5
C14 C16 H16B 109.5
H16A C16 H16B 109.5
C14 C16 H16C 109.5
H16A C16 H16C 109.5
H16B C16 H16C 109.5
C18 C17 C19 110.0(3)
C18 C17 P1 116.9(2)
C19 C17 P1 112.2(3)
C18 C17 H17 105.6
C19 C17 H17 105.6
P1 C17 H17 105.6
C17 C18 H18A 109.5
C17 C18 H18B 109.5
H18A C18 H18B 109.5
C17 C18 H18C 109.5
H18A C18 H18C 109.5
H18B C18 H18C 109.5
C17 C19 H19A 109.5
C17 C19 H19B 109.5
H19A C19 H19B 109.5
C17 C19 H19C 109.5
H19A C19 H19C 109.5
H19B C19 H19C 109.5
C22 C20 C21 110.3(3)
C22 C20 P2 112.0(2)
C21 C20 P2 112.7(2)
C22 C20 H20 107.2
C21 C20 H20 107.2
P2 C20 H20 107.2
C20 C21 H21A 109.5
C20 C21 H21B 109.5
H21A C21 H21B 109.5
C20 C21 H21C 109.5
H21A C21 H21C 109.5
H21B C21 H21C 109.5
C20 C22 H22A 109.5
C20 C22 H22B 109.5
H22A C22 H22B 109.5
C20 C22 H22C 109.5
H22A C22 H22C 109.5
H22B C22 H22C 109.5
C24 C23 C25 111.3(4)
C24 C23 P2 112.6(3)
C25 C23 P2 116.7(3)
C24 C23 H23 105.0
C25 C23 H23 105.0
P2 C23 H23 105.0
C23 C24 H24A 109.5
C23 C24 H24B 109.5
H24A C24 H24B 109.5
C23 C24 H24C 109.5
H24A C24 H24C 109.5
H24B C24 H24C 109.5
C23 C25 H25A 109.5
C23 C25 H25B 109.5
H25A C25 H25B 109.5
C23 C25 H25C 109.5
H25A C25 H25C 109.5
H25B C25 H25C 109.5
C28 C26 C27 110.2(3)
C28 C26 P2 112.5(2)
C27 C26 P2 116.5(2)
C28 C26 H26 105.6
C27 C26 H26 105.6
P2 C26 H26 105.6
C26 C27 H27A 109.5
C26 C27 H27B 109.5
H27A C27 H27B 109.5
C26 C27 H27C 109.5
H27A C27 H27C 109.5
H27B C27 H27C 109.5
C26 C28 H28A 109.5
C26 C28 H28B 109.5
H28A C28 H28B 109.5
C26 C28 H28C 109.5
H28A C28 H28C 109.5
H28B C28 H28C 109.5

loop_
_geom_bond_atom_site_label_1
_geom_bond_atom_site_label_2
_geom_bond_distance
Ru1 C1 1.925(3)
Ru1 P1 2.3851(8)
Ru1 Cl1 2.3980(7)
Ru1 P2 2.3981(8)
Ru1 Cl2 2.4324(7)
P1 C11 1.855(3)
P1 C17 1.859(3)
P1 C14 1.870(3)
P2 C26 1.859(3)
P2 C23 1.860(3)
P2 C20 1.860(3)
N1 C1 1.351(4)
N1 C5 1.386(4)
N1 H1 0.84(4)
C1 C2 1.432(4)
C2 C3 1.354(5)
C2 H2 0.9500
C3 C4 1.417(4)
C3 H3 0.9500
C4 C5 1.395(4)
C4 C10 1.406(4)
C5 C6A 1.417(6)
C5 C6B 1.421(6)
C6A C8A 1.382(5)
C6A C7A 1.515(6)
C7A H7A1 0.9800
C7A H7A2 0.9800
C7A H7A3 0.9800
C8A C9 1.415(8)
C8A H8A 0.9500
C6B C8B 1.384(6)
C6B C7B 1.518(6)
C7B H7B1 0.9800
C7B H7B2 0.9800
C7B H7B3 0.9800
C8B C9 1.390(8)
C8B H8B 0.9500
C9 C10 1.369(5)
C9 H9 0.9500
C10 H10 0.9500
C11 C12 1.498(5)
C11 C13 1.538(5)
C11 H11 1.0000
C12 H12A 0.9800
C12 H12B 0.9800
C12 H12C 0.9800
C13 H13A 0.9800
C13 H13B 0.9800
C13 H13C 0.9800
C14 C16 1.500(5)
C14 C15 1.551(5)
C14 H14 1.0000
C15 H15A 0.9800
C15 H15B 0.9800
C15 H15C 0.9800
C16 H16A 0.9800
C16 H16B 0.9800
C16 H16C 0.9800
C17 C18 1.502(5)
C17 C19 1.510(5)
C17 H17 1.0000
C18 H18A 0.9800
C18 H18B 0.9800
C18 H18C 0.9800
C19 H19A 0.9800
C19 H19B 0.9800
C19 H19C 0.9800
C20 C22 1.514(5)
C20 C21 1.541(5)
C20 H20 1.0000
C21 H21A 0.9800
C21 H21B 0.9800
C21 H21C 0.9800
C22 H22A 0.9800
C22 H22B 0.9800
C22 H22C 0.9800
C23 C24 1.513(6)
C23 C25 1.547(5)
C23 H23 1.0000
C24 H24A 0.9800
C24 H24B 0.9800
C24 H24C 0.9800
C25 H25A 0.9800
C25 H25B 0.9800
C25 H25C 0.9800
C26 C28 1.523(4)
C26 C27 1.526(5)
C26 H26 1.0000
C27 H27A 0.9800
C27 H27B 0.9800
C27 H27C 0.9800
C28 H28A 0.9800
C28 H28B 0.9800
C28 H28C 0.9800

loop_
_geom_hbond_atom_site_label_D
_geom_hbond_atom_site_label_H
_geom_hbond_atom_site_label_A
_geom_hbond_distance_DH
_geom_hbond_distance_HA
_geom_hbond_distance_DA
_geom_hbond_angle_DHA
N1 H1 Cl2 0.84(4) 2.30(4) 2.983(3) 139(3)
